data_7204692
loop_
_publ_author_name
'Neve, Francesco'
'Crispini, Alessandra'

_publ_section_title
;
 N,N?-Dodecamethylene-bis(pyridinium) goes lamellar. Role of C?H?I,
 C?H?M, and I?I interactions in the crystal structure of its
 hexaiododipalladate(II) derivativeElectronic supplementary information
 (ESI) available: Figure S1, Table S1. See
 http://www.rsc.org/suppdata/ce/b3/b305804b/
;
_journal_issue 46
_journal_name_full CrystEngComm
_journal_page_first 265
_journal_paper_doi 10.1039/b305804b
_journal_volume 5
_journal_year 2003
_chemical_formula_moiety 'C22 H34 I6 N2 Pd2'
_chemical_formula_sum 'C22 H34 I6 N2 Pd2'
_chemical_formula_weight 1300.71
_chemical_name_systematic
;
?
;
_space_group_IT_number 2
_symmetry_cell_setting triclinic
_symmetry_space_group_name_Hall '-P 1'
_symmetry_space_group_name_H-M 'P -1'
_atom_sites_solution_hydrogens geom
_atom_sites_solution_primary direct
_atom_sites_solution_secondary difmap
_cell_angle_alpha 93.953(2)
_cell_angle_beta 107.892(2)
_cell_angle_gamma 92.848(2)
_cell_formula_units_Z 1
_cell_length_a 8.5038(10)
_cell_length_b 8.8887(10)
_cell_length_c 11.5366(13)
_cell_measurement_temperature 293(2)
_cell_volume 825.57(16)
_computing_structure_refinement 'SHELXL-97 (Sheldrick, 1997)'
_computing_structure_solution 'SHELXS-97 (Sheldrick, 1997)'
_diffrn_measured_fraction_theta_full 0.957
_diffrn_measured_fraction_theta_max 0.957
_diffrn_measurement_device 'Bruker Smart Apex'
_diffrn_measurement_method \o/2\q
_diffrn_radiation_monochromator graphite
_diffrn_radiation_source 'fine-focus sealed tube'
_diffrn_radiation_type MoK\a
_diffrn_radiation_wavelength 0.71073
_diffrn_reflns_av_R_equivalents 0.0323
_diffrn_reflns_av_sigmaI/netI 0.0454
_diffrn_reflns_limit_h_max 11
_diffrn_reflns_limit_h_min -11
_diffrn_reflns_limit_k_max 11
_diffrn_reflns_limit_k_min -11
_diffrn_reflns_limit_l_max 15
_diffrn_reflns_limit_l_min -15
_diffrn_reflns_number 8322
_diffrn_reflns_theta_full 28.34
_diffrn_reflns_theta_max 28.34
_diffrn_reflns_theta_min 1.86
_exptl_absorpt_coefficient_mu 6.712
_exptl_absorpt_correction_T_max 0.6508
_exptl_absorpt_correction_T_min 0.1695
_exptl_absorpt_correction_type psi-scan
_exptl_crystal_colour black
_exptl_crystal_density_diffrn 2.616
_exptl_crystal_density_method 'not measured'
_exptl_crystal_description needle
_exptl_crystal_F_000 590
_exptl_crystal_size_max 0.41
_exptl_crystal_size_mid 0.35
_exptl_crystal_size_min 0.07
_refine_diff_density_max 0.886
_refine_diff_density_min -1.122
_refine_diff_density_rms 0.184
_refine_ls_extinction_coef 0.0020(4)
_refine_ls_extinction_expression Fc^*^==kFc[1+0.001xFc^2^\l^3^/sin(2\q)]^-1/4^
_refine_ls_extinction_method SHELXL
_refine_ls_goodness_of_fit_ref 0.942
_refine_ls_hydrogen_treatment mixed
_refine_ls_matrix_type full
_refine_ls_number_parameters 146
_refine_ls_number_reflns 3935
_refine_ls_number_restraints 0
_refine_ls_restrained_S_all 0.942
_refine_ls_R_factor_all 0.0509
_refine_ls_R_factor_gt 0.0402
_refine_ls_shift/su_max 0.001
_refine_ls_shift/su_mean 0.000
_refine_ls_structure_factor_coef Fsqd
_refine_ls_weighting_details 'calc w==1/[\s^2^(Fo^2^)+(0.0662P)^2^+0.0000P] where P==(Fo^2^+2Fc^2^)/3'
_refine_ls_weighting_scheme calc
_refine_ls_wR_factor_gt 0.1041
_refine_ls_wR_factor_ref 0.1120
_reflns_number_gt 2879
_reflns_number_total 3935
_reflns_threshold_expression >2sigma(I)
_cod_data_source_file b305804b.txt
_cod_data_source_block copmound
_cod_depositor_comments
;
The following automatic conversions were performed:
'_exptl_absorpt_correction_type' value 'psi scan' changed to 'psi-scan'
according to '/home/saulius/struct/CIF-dictionaries/cif_core.dic'
dictionary named 'cif_core.dic' version 2.4.1 from 2010-06-29.

Automatic conversion script
Id: cif_fix_enum 1527 2010-12-29 10:47:43Z saulius 
;
_cod_original_sg_symbol_H-M 'P -1 '
_cod_database_code 7204692

loop_
_symmetry_equiv_pos_as_xyz
'x, y, z'
'-x, -y, -z'

loop_
_atom_site_label
_atom_site_type_symbol
_atom_site_fract_x
_atom_site_fract_y
_atom_site_fract_z
_atom_site_U_iso_or_equiv
_atom_site_adp_type
_atom_site_occupancy
_atom_site_symmetry_multiplicity
_atom_site_calc_flag
_atom_site_refinement_flags
_atom_site_disorder_assembly
_atom_site_disorder_group
Pd1 Pd 0.05322(4) 0.62007(4) 0.65170(3) 0.04968(14) Uani 1 1 d . . .
I1 I 0.09043(4) 0.64669(4) 0.43817(3) 0.06218(14) Uani 1 1 d . . .
I2 I 0.19970(5) 0.88782(5) 0.72800(4) 0.08162(16) Uani 1 1 d . . .
I3 I -0.00164(5) 0.57608(5) 0.85524(3) 0.07126(15) Uani 1 1 d . . .
N1 N 0.6834(5) 0.8759(5) 0.7095(3) 0.0533(9) Uani 1 1 d . . .
C2 C 0.7731(7) 1.0016(7) 0.7086(5) 0.0686(14) Uani 1 1 d . . .
H2 H 0.7975 1.0225 0.6379 0.082 Uiso 1 1 calc R . .
C3 C 0.8304(8) 1.1014(7) 0.8113(5) 0.0823(17) Uani 1 1 d . . .
H3 H 0.8918 1.1902 0.8092 0.099 Uiso 1 1 calc R . .
C4 C 0.7979(7) 1.0714(8) 0.9158(5) 0.0768(15) Uani 1 1 d . . .
H4 H 0.8359 1.1382 0.9859 0.092 Uiso 1 1 calc R . .
C5 C 0.7094(8) 0.9423(8) 0.9145(5) 0.0812(17) Uani 1 1 d . . .
H5 H 0.6861 0.9187 0.9851 0.097 Uiso 1 1 calc R . .
C6 C 0.6531(8) 0.8455(7) 0.8126(5) 0.0765(15) Uani 1 1 d . . .
H6 H 0.5922 0.7563 0.8144 0.092 Uiso 1 1 calc R . .
C7 C 0.6195(7) 0.7620(6) 0.6014(4) 0.0647(13) Uani 1 1 d . . .
H7A H 0.6741 0.6697 0.6220 0.078 Uiso 1 1 calc R . .
H7B H 0.5023 0.7391 0.5883 0.078 Uiso 1 1 calc R . .
C8 C 0.6400(6) 0.8032(6) 0.4835(5) 0.0591(12) Uani 1 1 d . . .
H8A H 0.7566 0.8249 0.4936 0.071 Uiso 1 1 calc R . .
H8B H 0.5829 0.8932 0.4590 0.071 Uiso 1 1 calc R . .
C9 C 0.5688(6) 0.6726(6) 0.3850(4) 0.0620(12) Uani 1 1 d . . .
H9A H 0.6240 0.5828 0.4129 0.074 Uiso 1 1 calc R . .
H9B H 0.4523 0.6530 0.3763 0.074 Uiso 1 1 calc R . .
C10 C 0.5844(6) 0.6967(6) 0.2603(4) 0.0583(12) Uani 1 1 d . . .
H10A H 0.6999 0.7215 0.2683 0.070 Uiso 1 1 calc R . .
H10B H 0.5225 0.7817 0.2286 0.070 Uiso 1 1 calc R . .
C11 C 0.5201(6) 0.5571(6) 0.1699(4) 0.0604(12) Uani 1 1 d . . .
H11A H 0.5838 0.4733 0.2021 0.073 Uiso 1 1 calc R . .
H11B H 0.4059 0.5313 0.1650 0.073 Uiso 1 1 calc R . .
C12 C 0.5274(6) 0.5733(6) 0.0417(4) 0.0600(12) Uani 1 1 d . . .
H12A H 0.6400 0.6052 0.0462 0.072 Uiso 1 1 calc R . .
H12B H 0.4569 0.6516 0.0063 0.072 Uiso 1 1 calc R . .

loop_
_atom_site_aniso_label
_atom_site_aniso_U_11
_atom_site_aniso_U_22
_atom_site_aniso_U_33
_atom_site_aniso_U_23
_atom_site_aniso_U_13
_atom_site_aniso_U_12
Pd1 0.0595(2) 0.0504(3) 0.0410(2) 0.00042(16) 0.02059(15) -0.00633(17)
I1 0.0853(2) 0.0575(3) 0.0481(2) 0.00001(16) 0.03198(16) -0.01916(18)
I2 0.1107(3) 0.0610(3) 0.0719(3) -0.0134(2) 0.0356(2) -0.0252(2)
I3 0.0942(3) 0.0793(3) 0.0436(2) -0.00209(17) 0.03118(17) -0.0151(2)
N1 0.066(2) 0.043(2) 0.046(2) 0.0004(17) 0.0125(16) -0.0050(17)
C2 0.085(3) 0.066(4) 0.053(3) 0.004(3) 0.023(2) -0.017(3)
C3 0.113(4) 0.056(4) 0.068(3) -0.021(3) 0.026(3) -0.031(3)
C4 0.100(4) 0.071(4) 0.055(3) -0.011(3) 0.023(3) -0.006(3)
C5 0.120(5) 0.070(4) 0.053(3) -0.002(3) 0.030(3) -0.004(4)
C6 0.110(4) 0.061(4) 0.060(3) 0.001(3) 0.033(3) -0.018(3)
C7 0.081(3) 0.056(3) 0.053(3) -0.004(2) 0.020(2) -0.010(3)
C8 0.073(3) 0.047(3) 0.053(3) -0.002(2) 0.016(2) -0.002(2)
C9 0.072(3) 0.057(3) 0.052(3) -0.007(2) 0.017(2) -0.010(2)
C10 0.068(3) 0.051(3) 0.051(3) -0.005(2) 0.014(2) -0.002(2)
C11 0.070(3) 0.055(3) 0.053(3) -0.003(2) 0.019(2) -0.008(2)
C12 0.070(3) 0.057(3) 0.050(3) -0.004(2) 0.017(2) -0.004(2)

loop_
_atom_type_symbol
_atom_type_description
_atom_type_scat_dispersion_real
_atom_type_scat_dispersion_imag
_atom_type_scat_source
C C 0.0033 0.0016 'International Tables Vol C Tables 4.2.6.8 and 6.1.1.4'
H H 0.0000 0.0000 'International Tables Vol C Tables 4.2.6.8 and 6.1.1.4'
N N 0.0061 0.0033 'International Tables Vol C Tables 4.2.6.8 and 6.1.1.4'
Pd Pd -0.9988 1.0072 'International Tables Vol C Tables 4.2.6.8 and 6.1.1.4'
I I -0.4742 1.8119 'International Tables Vol C Tables 4.2.6.8 and 6.1.1.4'

loop_
_geom_angle_atom_site_label_1
_geom_angle_atom_site_label_2
_geom_angle_atom_site_label_3
_geom_angle
_geom_angle_site_symmetry_1
_geom_angle_site_symmetry_3
_geom_angle_publ_flag
I3 Pd1 I2 94.273(16) . . ?
I3 Pd1 I1 175.373(17) . . ?
I2 Pd1 I1 90.139(15) . . ?
I3 Pd1 I1 89.386(15) . 2_566 ?
I2 Pd1 I1 176.341(16) . 2_566 ?
I1 Pd1 I1 86.204(14) . 2_566 ?
Pd1 I1 Pd1 93.796(14) . 2_566 ?
C2 N1 C6 119.0(5) . . ?
C2 N1 C7 123.1(4) . . ?
C6 N1 C7 117.8(4) . . ?
N1 C2 C3 120.6(5) . . ?
C4 C3 C2 120.4(6) . . ?
C5 C4 C3 117.7(6) . . ?
C4 C5 C6 121.2(6) . . ?
N1 C6 C5 121.1(5) . . ?
C8 C7 N1 117.4(4) . . ?
C7 C8 C9 109.6(4) . . ?
C10 C9 C8 115.7(4) . . ?
C9 C10 C11 112.1(4) . . ?
C12 C11 C10 115.4(4) . . ?
C11 C12 C12 112.8(5) . 2_665 ?

loop_
_geom_bond_atom_site_label_1
_geom_bond_atom_site_label_2
_geom_bond_distance
_geom_bond_site_symmetry_2
_geom_bond_publ_flag
Pd1 I3 2.5819(5) . ?
Pd1 I2 2.5949(5) . ?
Pd1 I1 2.6031(5) . ?
Pd1 I1 2.6047(5) 2_566 ?
I1 Pd1 2.6047(5) 2_566 ?
N1 C2 1.324(7) . ?
N1 C6 1.334(6) . ?
N1 C7 1.493(6) . ?
C2 C3 1.373(8) . ?
C3 C4 1.358(8) . ?
C4 C5 1.337(8) . ?
C5 C6 1.351(8) . ?
C7 C8 1.491(7) . ?
C8 C9 1.527(7) . ?
C9 C10 1.513(7) . ?
C10 C11 1.526(7) . ?
C11 C12 1.516(7) . ?
C12 C12 1.527(10) 2_665 ?
